data_1575068
loop_
_publ_author_name
'Williams, James R.'
'Ward, Michael D.'

_publ_section_title
;
 An investigation into catalysed xanthene-based dye oxidation by a family
 of coordination cages.
;
_journal_issue 29
_journal_name_full Nanoscale
_journal_page_first 17285
_journal_page_last 17293
_journal_paper_doi 10.1039/d5nr02293b
_journal_volume 17
_journal_year 2025
_chemical_formula_moiety 'C27 H27 Co N9, 2(B F4)'
_chemical_formula_sum 'C27 H27 B2 Co F8 N9'
_chemical_formula_weight 710.12
_chemical_name_systematic tris(2-(1-methyl-1H-pyrazol-3-yl)pyridine)cobalt-di(tetrafluoroborate)
_space_group_crystal_system monoclinic
_space_group_IT_number 14
_space_group_name_Hall '-P 2yn'
_space_group_name_H-M_alt 'P 1 21/n 1'
_atom_sites_solution_hydrogens geom
_atom_sites_solution_primary dual
_audit_creation_date 2025-03-21
_audit_creation_method
;
Olex2 1.5
(compiled 2025.03.04 svn.red2d20d0 for OlexSys, GUI svn.r7188)
;
_audit_update_record
;
2025-05-29 deposited with the CCDC.	2025-07-07 downloaded from the CCDC.
;
_cell_angle_alpha 90
_cell_angle_beta 104.141(4)
_cell_angle_gamma 90
_cell_formula_units_Z 4
_cell_length_a 12.6814(4)
_cell_length_b 12.1894(4)
_cell_length_c 20.2334(8)
_cell_measurement_reflns_used 7056
_cell_measurement_temperature 100.00(10)
_cell_measurement_theta_max 67.7920
_cell_measurement_theta_min 3.7600
_cell_volume 3032.88(19)
_computing_cell_refinement 'CrysAlisPro 1.171.43.90 (Rigaku OD, 2023)'
_computing_data_collection 'CrysAlisPro system (CCD 43.143a 64-bit (release 25-10-2024))'
_computing_data_reduction 'CrysAlisPro 1.171.43.90 (Rigaku OD, 2023)'
_computing_molecular_graphics 'Olex2 1.5 (Dolomanov et al., 2009)'
_computing_publication_material 'Olex2 1.5 (Dolomanov et al., 2009)'
_computing_structure_refinement 'SHELXL 2019/3 (Sheldrick, 2015)'
_computing_structure_solution 'SHELXT 2018/2 (Sheldrick, 2018)'
_diffrn_ambient_environment N~2~
_diffrn_ambient_temperature 100.00(10)
_diffrn_detector 'Hybrid Pixel Array Detector'
_diffrn_detector_area_resol_mean 10.0000
_diffrn_detector_type 'HyPix-Arc 100'
_diffrn_measured_fraction_theta_full 1.000
_diffrn_measured_fraction_theta_max 0.974
_diffrn_measurement_details
;
List of Runs (angles in degrees, time in seconds):

  # Type    Start    End  Width  t~exp~   \w     \q     \k     \f   Frames
#--------------------------------------------------------------------------
  1  \w     39.00  70.00   0.50    1.00    --   99.19 -61.00 120.00   62
  2  \w     33.00  59.00   0.50    1.00    --   99.19 -61.00  30.00   52
  3  \w     32.00  59.00   0.50    1.00    --   99.19 -61.00 -30.00   54
  4  \w     44.00  69.00   0.50    1.00    --   99.19 -61.00  60.00   50
  5  \w     35.00  62.00   0.50    1.00    --   99.19 -61.00 -60.00   54
  6  \w    -18.00   7.00   0.50    1.00    --   49.66 -33.00-117.00   50
  7  \w     30.00  55.00   0.50    1.00    --   99.19 -61.00-180.00   50
  8  \w     33.00  68.00   0.50    1.00    --   99.19 -61.00-150.00   70
  9  \w     39.00  70.00   0.50    1.00    --   99.19 -61.00 -90.00   62
 10  \w    100.00 150.00   0.50    1.00    --   99.19  30.00 150.00  100
 11  \w     94.00 174.00   0.50    1.00    --   99.19  33.00  40.00  160
 12  \w    103.00 165.00   0.50    1.00    --   99.19 125.00 -60.00  124
 13  \w    115.00 167.00   0.50    1.00    --   99.19 125.00  30.00  104
 14  \w     54.00  80.00   0.50    1.00    --   49.66  33.00  40.00   52
 15  \w     47.00  90.00   0.50    1.00    --   99.19 -94.00 120.00   86
 16  \w    -52.00 -19.00   0.50    1.00    --  -34.00  71.00 109.23   66
 17  \w    -27.00  27.00   0.50    1.00    --  -48.73  33.00  40.00  108
 18  \w    -27.00  24.00   0.50    1.00    --  -48.73  19.00-180.00  102
 19  \w    -62.00 -28.00   0.50    1.00    --  -79.28  61.00-180.00   68
 20  \w    -35.00  -4.00   0.50    1.00    --  -79.28  30.00-120.00   62
 21  \w    -34.00  -5.00   0.50    1.00    --  -79.28  30.00   0.00   58
 22  \w    -35.00 -10.00   0.50    1.00    --  -79.28  30.00  60.00   50
 23  \w    -54.00 -24.00   0.50    1.00    --  -79.28  61.00 120.00   60
 24  \w    -30.00  -4.00   0.50    1.00    --  -79.28  30.00 150.00   52
 25  \w    -38.00 -13.00   0.50    1.00    --  -79.28  33.00  40.00   50
 26  \w    -34.00  -7.00   0.50    1.00    --  -79.28  30.00-150.00   54
 27  \w    -92.00 -46.00   0.50    1.00    --  -48.73 -33.00-117.00   92
 28  \w   -122.00 -97.00   0.50    1.00    --  -48.73 -33.00-117.00   50
 29  \w   -146.00 -63.00   0.50    1.00    --  -79.28 -33.00-117.00  166
 30  \w   -118.00 -92.00   0.50    1.00    --  -79.28 -94.00   0.00   52
;
_diffrn_measurement_device 'four-circle diffractometer'
_diffrn_measurement_device_type 'XtaLAB Synergy, Dualflex, HyPix-Arc 100'
_diffrn_measurement_method '\w scans'
_diffrn_orient_matrix_type 'CrysAlisPro convention (1999,Acta A55,543-557)'
_diffrn_orient_matrix_UB_11 -0.0479828000
_diffrn_orient_matrix_UB_12 -0.0417007000
_diffrn_orient_matrix_UB_13 0.0583500000
_diffrn_orient_matrix_UB_21 0.1054055000
_diffrn_orient_matrix_UB_22 0.0331516000
_diffrn_orient_matrix_UB_23 0.0521722000
_diffrn_orient_matrix_UB_31 -0.0478649000
_diffrn_orient_matrix_UB_32 0.1145769000
_diffrn_orient_matrix_UB_33 0.0061664000
_diffrn_radiation_monochromator mirror
_diffrn_radiation_probe x-ray
_diffrn_radiation_type 'Cu K\a'
_diffrn_radiation_wavelength 1.54184
_diffrn_reflns_av_R_equivalents 0.0392
_diffrn_reflns_av_unetI/netI 0.0359
_diffrn_reflns_Laue_measured_fraction_full 1.000
_diffrn_reflns_Laue_measured_fraction_max 0.974
_diffrn_reflns_limit_h_max 14
_diffrn_reflns_limit_h_min -15
_diffrn_reflns_limit_k_max 15
_diffrn_reflns_limit_k_min -12
_diffrn_reflns_limit_l_max 24
_diffrn_reflns_limit_l_min -25
_diffrn_reflns_number 23380
_diffrn_reflns_point_group_measured_fraction_full 1.000
_diffrn_reflns_point_group_measured_fraction_max 0.974
_diffrn_reflns_theta_full 67.684
_diffrn_reflns_theta_max 73.817
_diffrn_reflns_theta_min 3.747
_diffrn_source 'micro-focus sealed X-ray tube'
_diffrn_source_type 'PhotonJet (Cu) X-ray Source'
_exptl_absorpt_coefficient_mu 5.205
_exptl_absorpt_correction_T_max 1.00000
_exptl_absorpt_correction_T_min 0.53380
_exptl_absorpt_correction_type multi-scan
_exptl_absorpt_process_details
;
CrysAlisPro 1.171.43.90 (Rigaku Oxford Diffraction, 2023)
Empirical absorption correction using spherical harmonics,
implemented in SCALE3 ABSPACK scaling algorithm.
;
_exptl_crystal_colour 'clear pinkish orange'
_exptl_crystal_colour_lustre clear
_exptl_crystal_colour_modifier pinkish
_exptl_crystal_colour_primary orange
_exptl_crystal_density_diffrn 1.555
_exptl_crystal_description block
_exptl_crystal_F_000 1444
_exptl_crystal_preparation
'2-(1-methyl-1H-pyrazol-3-yl)pyridine and Co(BF4)2 were refluexed in ethanol for 2 hours. cooling precipitated the product which was filtered and purified by recrystalisation from hot ethanol.'
_exptl_crystal_recrystallization_method 'slow vapour diffusition of pentane into DCM.'
_exptl_crystal_size_max 0.04
_exptl_crystal_size_mid 0.02
_exptl_crystal_size_min 0.01
_refine_diff_density_max 1.101
_refine_diff_density_min -0.605
_refine_diff_density_rms 0.076
_refine_ls_extinction_method none
_refine_ls_goodness_of_fit_ref 1.040
_refine_ls_hydrogen_treatment constr
_refine_ls_matrix_type full
_refine_ls_number_parameters 569
_refine_ls_number_reflns 5984
_refine_ls_number_restraints 496
_refine_ls_restrained_S_all 1.043
_refine_ls_R_factor_all 0.1073
_refine_ls_R_factor_gt 0.0813
_refine_ls_shift/su_max 0.000
_refine_ls_shift/su_mean 0.000
_refine_ls_structure_factor_coef Fsqd
_refine_ls_weighting_details 'w=1/[\s^2^(Fo^2^)+(0.1348P)^2^+3.9853P] where P=(Fo^2^+2Fc^2^)/3'
_refine_ls_weighting_scheme calc
_refine_ls_wR_factor_gt 0.2266
_refine_ls_wR_factor_ref 0.2477
_reflns_Friedel_coverage 0.000
_reflns_number_gt 4227
_reflns_number_total 5984
_reflns_threshold_expression 'I > 2\s(I)'
_cod_data_source_file d5nr02293b2.cif
_cod_data_source_block co(pypzme)3_1
_cod_depositor_comments 'Adding full bibliography for 1575067--1575070.cif.'
_cod_database_code 1575068
_shelx_shelxl_version_number 2019/3
_chemical_oxdiff_formula 'Co C27 N9 B2 F6 H27'
_shelx_space_group_comment
;
The symmetry employed for this shelxl refinement is uniquely defined
by the following loop, which should always be used as a source of
symmetry information in preference to the above space-group names.
They are only intended as comments.
;
_cell_oxdiff_angle_alpha 90.007(2)
_cell_oxdiff_angle_beta 104.144(2)
_cell_oxdiff_angle_gamma 90.0371(19)
_cell_oxdiff_length_a 12.6779(3)
_cell_oxdiff_length_b 12.1922(3)
_cell_oxdiff_length_c 20.2345(6)
_cell_oxdiff_measurement_reflns_used 7056
_cell_oxdiff_volume 3032.87(13)
_shelx_estimated_absorpt_t_max 0.950
_shelx_estimated_absorpt_t_min 0.819
_olex2_refinement_description
;
1. Fixed Uiso
 At 1.2 times of:
  All C(H) groups
 At 1.5 times of:
  All C(H,H,H) groups
2. Restrained distances
 B11X-F13X = B11X-F14X = B11X-F15X = B11X-F12X
 1.42 with sigma of 0.02
 B21X-F25X = B21X-F24X = B21X-F22X = B21X-F23X
 1.42 with sigma of 0.02
 Co1-N21A \\sim Co1-N21D
 with sigma of 0.02
 Co1-N11A \\sim Co1-N11D
 with sigma of 0.02
 N21A-N22A \\sim N21D-N22D
 with sigma of 0.02
 N21A-C25A \\sim N21D-C25D
 with sigma of 0.02
 N11A-C12A \\sim N11D-C12D
 with sigma of 0.02
 N11A-C16A \\sim N11D-C16D
 with sigma of 0.02
 N22A-C23A \\sim N22D-C23D
 with sigma of 0.02
 N22A-C26A \\sim N22D-C26D
 with sigma of 0.02
 C12A-C25A \\sim C12D-C25D
 with sigma of 0.02
 C12A-C13A \\sim C12D-C13D
 with sigma of 0.02
 C25A-C24A \\sim C25D-C24D
 with sigma of 0.02
 C16A-C15A \\sim C16D-C15D
 with sigma of 0.02
 C24A-C23A \\sim C24D-C23D
 with sigma of 0.02
 C13A-C14A \\sim C13D-C14D
 with sigma of 0.02
 C14A-C15A \\sim C14D-C15D
 with sigma of 0.02
 Co1-N22A \\sim Co1-N22D
 with sigma of 0.04
 Co1-C12A \\sim Co1-C12D
 with sigma of 0.04
 Co1-C25A \\sim Co1-C25D
 with sigma of 0.04
 Co1-C16A \\sim Co1-C16D
 with sigma of 0.04
 N21A-C12A \\sim N21D-C12D
 with sigma of 0.04
 N21A-C24A \\sim N21D-C24D
 with sigma of 0.04
 N21A-C23A \\sim N21D-C23D
 with sigma of 0.04
 N21A-C26A \\sim N21D-C26D
 with sigma of 0.04
 N11A-C25A \\sim N11D-C25D
 with sigma of 0.04
 N11A-C13A \\sim N11D-C13D
 with sigma of 0.04
 N11A-C15A \\sim N11D-C15D
 with sigma of 0.04
 N22A-C25A \\sim N22D-C25D
 with sigma of 0.04
 N22A-C24A \\sim N22D-C24D
 with sigma of 0.04
 C12A-C16A \\sim C12D-C16D
 with sigma of 0.04
 C12A-C24A \\sim C12D-C24D
 with sigma of 0.04
 C12A-C14A \\sim C12D-C14D
 with sigma of 0.04
 C25A-C13A \\sim C25D-C13D
 with sigma of 0.04
 C25A-C23A \\sim C25D-C23D
 with sigma of 0.04
 C16A-C14A \\sim C16D-C14D
 with sigma of 0.04
 C13A-C15A \\sim C13D-C15D
 with sigma of 0.04
 C23A-C26A \\sim C23D-C26D
 with sigma of 0.04
 B11X-F13X \\sim B11X-F14X \\sim B11X-F15X \\sim B11X-F12X
 with sigma of 0.02
 F13X-F14X \\sim F14X-F15X \\sim F15X-F12X \\sim F12X-F13X \\sim F14X-F12X
\\sim F13X-F15X
 with sigma of 0.04
 B21X-F25X \\sim B21X-F24X \\sim B21X-F22X \\sim B21X-F23X
 with sigma of 0.02
 F25X-F24X \\sim F24X-F22X \\sim F22X-F23X \\sim F23X-F25X \\sim F24X-F23X
\\sim F25X-F22X
 with sigma of 0.04
 B21X-F25X \\sim B21X-F25Y
 with sigma of 0.02
 B21X-F24X \\sim B21X-F22Y
 with sigma of 0.02
 B21X-F22X \\sim B21X-F24Y
 with sigma of 0.02
 B21X-F23X \\sim B21X-F23Y
 with sigma of 0.02
 B11X-F13X \\sim B11X-F12Y
 with sigma of 0.02
 B11X-F14X \\sim B11X-F15Y
 with sigma of 0.02
 B11X-F15X \\sim B11X-F14Y
 with sigma of 0.02
 B11X-F12X \\sim B11X-F13Y
 with sigma of 0.02
3. Uiso/Uaniso restraints and constraints
B11X \\sim F12X \\sim F13X \\sim F14X \\sim F15X: within 2A with sigma of 0.04
and sigma for terminal atoms of 0.08 within 2A
B21X \\sim F22X \\sim F23X \\sim F24X \\sim F25X: within 2A with sigma of 0.04
and sigma for terminal atoms of 0.08 within 2A
N11D \\sim C12D \\sim C13D \\sim C14D \\sim C15D \\sim C16D \\sim N21D \\sim
N22D \\sim C23D \\sim C24D \\sim C25D \\sim C26D: within 2A with sigma of 0.04
and sigma for terminal atoms of 0.08 within 2A
Uanis(F23Y) = Uanis(F24Y) = Uanis(F22Y) = Uanis(F25Y)
Uanis(F13Y) = Uanis(F12Y) = Uanis(F14Y) = Uanis(F15Y)
Uanis(C24B) = Uanis(C23B)
4. Rigid body (RIGU) restrains
 B11X, F12X, F13X, F14X, F15X
 with sigma for 1-2 distances of 0.004 and sigma for 1-3 distances of 0.004
 B21X, F22X, F23X, F24X, F25X
 with sigma for 1-2 distances of 0.004 and sigma for 1-3 distances of 0.004
 N11D, C12D, C13D, C14D, C15D, C16D, N21D, N22D, C23D, C24D, C25D, C26D
 with sigma for 1-2 distances of 0.004 and sigma for 1-3 distances of 0.004
 C24B, C23B, N22B, N21B, C25B, C26B, C12B, N11B, C16B, C15B, C14B, C13B
 with sigma for 1-2 distances of 0.004 and sigma for 1-3 distances of 0.004
5. Others
 Sof(N11D)=Sof(C12D)=Sof(C13D)=Sof(H13D)=Sof(C14D)=Sof(H14D)=Sof(C15D)=
 Sof(H15D)=Sof(C16D)=Sof(H16D)=Sof(N21D)=Sof(N22D)=Sof(C23D)=Sof(H23D)=
 Sof(C24D)=Sof(H24D)=Sof(C25D)=Sof(C26D)=Sof(H26J)=Sof(H26K)=Sof(H26L)=1-FVAR(1)
 Sof(N11A)=Sof(C12A)=Sof(C13A)=Sof(H13A)=Sof(C14A)=Sof(H14A)=Sof(C15A)=
 Sof(H15A)=Sof(C16A)=Sof(H16A)=Sof(N21A)=Sof(N22A)=Sof(C23A)=Sof(H23A)=
 Sof(C24A)=Sof(H24A)=Sof(C25A)=Sof(C26A)=Sof(H26A)=Sof(H26B)=Sof(H26C)=FVAR(1)
 Sof(F22Y)=Sof(F23Y)=Sof(F24Y)=Sof(F25Y)=1-FVAR(2)
 Sof(F22X)=Sof(F23X)=Sof(F24X)=Sof(F25X)=FVAR(2)
 Sof(F12Y)=Sof(F13Y)=Sof(F14Y)=Sof(F15Y)=1-FVAR(3)
 Sof(F12X)=Sof(F13X)=Sof(F14X)=Sof(F15X)=FVAR(3)
6.a Aromatic/amide H refined with riding coordinates:
 C13A(H13A), C14A(H14A), C15A(H15A), C16A(H16A), C23A(H23A), C24A(H24A),
 C13B(H13B), C14B(H14B), C15B(H15B), C16B(H16B), C23B(H23B), C24B(H24B),
 C13C(H13C), C14C(H14C), C15C(H15C), C16C(H16C), C23C(H23C), C24C(H24C),
 C13D(H13D), C14D(H14D), C15D(H15D), C16D(H16D), C23D(H23D), C24D(H24D)
6.b Idealised Me refined as rotating group:
 C26A(H26A,H26B,H26C), C26B(H26D,H26E,H26F), C26C(H26G,H26H,H26I), C26D(H26J,
 H26K,H26L)
;
_olex2_exptl_crystal_mounting_method 'nylon loop magnetic mount - fomblin oil'
_olex2_submission_special_instructions 'No special instructions were received'
_oxdiff_exptl_absorpt_empirical_details
;
Empirical correction (ABSPACK) includes:
- Absorption correction using spherical harmonics
- Frame scaling
;
_oxdiff_exptl_absorpt_empirical_full_max 1.785
_oxdiff_exptl_absorpt_empirical_full_min 0.736

loop_
_space_group_symop_operation_xyz
'x, y, z'
'-x+1/2, y+1/2, -z+1/2'
'-x, -y, -z'
'x-1/2, -y-1/2, z-1/2'

loop_
_atom_site_label
_atom_site_type_symbol
_atom_site_fract_x
_atom_site_fract_y
_atom_site_fract_z
_atom_site_U_iso_or_equiv
_atom_site_adp_type
_atom_site_occupancy
_atom_site_site_symmetry_order
_atom_site_calc_flag
_atom_site_refinement_flags_posn
_atom_site_refinement_flags_adp
_atom_site_refinement_flags_occupancy
_atom_site_disorder_assembly
_atom_site_disorder_group
Co1 Co 0.58884(5) 0.25112(6) 0.79706(4) 0.0481(3) Uani 1 1 d D . . . .
N11A N 0.7118(7) 0.2727(8) 0.7438(4) 0.0542(18) Uani 0.798(8) 1 d D . P A 1
C12A C 0.6937(6) 0.2189(7) 0.6832(4) 0.0558(18) Uani 0.798(8) 1 d D . P A 1
C13A C 0.7605(8) 0.2340(9) 0.6390(5) 0.068(2) Uani 0.798(8) 1 d D . P A 1
H13A H 0.746185 0.197598 0.596219 0.082 Uiso 0.798(8) 1 calc R U P A 1
C14A C 0.8489(6) 0.3036(8) 0.6592(4) 0.074(2) Uani 0.798(8) 1 d D . P A 1
H14A H 0.896131 0.315495 0.629926 0.088 Uiso 0.798(8) 1 calc R U P A 1
C15A C 0.8686(5) 0.3553(6) 0.7208(4) 0.070(2) Uani 0.798(8) 1 d D . P A 1
H15A H 0.930153 0.401597 0.735453 0.084 Uiso 0.798(8) 1 calc R U P A 1
C16A C 0.7978(6) 0.3390(6) 0.7608(4) 0.0588(18) Uani 0.798(8) 1 d D . P A 1
H16A H 0.810479 0.376753 0.803119 0.071 Uiso 0.798(8) 1 calc R U P A 1
N21A N 0.5347(7) 0.1466(9) 0.7118(5) 0.056(2) Uani 0.798(8) 1 d D . P A 1
N22A N 0.4563(5) 0.0727(5) 0.6892(3) 0.0675(17) Uani 0.798(8) 1 d D . P A 1
C23A C 0.4726(9) 0.0245(8) 0.6298(5) 0.078(3) Uani 0.798(8) 1 d D . P A 1
H23A H 0.428183 -0.030214 0.603334 0.094 Uiso 0.798(8) 1 calc R U P A 1
C24A C 0.5626(7) 0.0697(7) 0.6168(4) 0.072(2) Uani 0.798(8) 1 d D . P A 1
H24A H 0.593899 0.053222 0.579847 0.086 Uiso 0.798(8) 1 calc R U P A 1
C25A C 0.6003(7) 0.1455(6) 0.6690(3) 0.0570(18) Uani 0.798(8) 1 d D . P A 1
C26A C 0.3684(7) 0.0543(8) 0.7212(5) 0.086(3) Uani 0.798(8) 1 d D . P A 1
H26A H 0.397324 0.047790 0.770609 0.129 Uiso 0.798(8) 1 calc R U P A 1
H26B H 0.330350 -0.013511 0.703475 0.129 Uiso 0.798(8) 1 calc R U P A 1
H26C H 0.317490 0.116100 0.711395 0.129 Uiso 0.798(8) 1 calc R U P A 1
N11B N 0.6456(3) 0.3784(4) 0.8748(2) 0.0590(10) Uani 1 1 d . . . . .
C12B C 0.5787(4) 0.4650(4) 0.8658(3) 0.0590(11) Uani 1 1 d . . . . .
C13B C 0.5790(5) 0.5326(5) 0.9209(3) 0.0742(15) Uani 1 1 d . . . . .
H13B H 0.532347 0.594487 0.917236 0.089 Uiso 1 1 calc R U . . .
C14B C 0.6498(7) 0.5051(7) 0.9804(4) 0.098(2) Uani 1 1 d . . . . .
H14B H 0.650534 0.549701 1.018960 0.118 Uiso 1 1 calc R U . . .
C15B C 0.7200(8) 0.4188(8) 0.9893(5) 0.122(3) Uani 1 1 d . . . . .
H15B H 0.770575 0.401985 1.031047 0.146 Uiso 1 1 calc R U . . .
C16B C 0.7102(6) 0.3665(7) 0.9378(3) 0.091(2) Uani 1 1 d . . . . .
H16B H 0.757060 0.304691 0.942552 0.110 Uiso 1 1 calc R U . . .
N21B N 0.5077(3) 0.3954(3) 0.75282(19) 0.0528(9) Uani 1 1 d . . . . .
N22B N 0.4431(4) 0.4247(4) 0.6922(2) 0.0706(12) Uani 1 1 d . . . . .
C23B C 0.4009(5) 0.5353(6) 0.6975(4) 0.0855(13) Uani 1 1 d . . . . .
H23B H 0.352926 0.576070 0.662751 0.103 Uiso 1 1 calc R U . . .
C24B C 0.4492(5) 0.5700(6) 0.7686(4) 0.0855(13) Uani 1 1 d . . . . .
H24B H 0.440384 0.637555 0.790063 0.103 Uiso 1 1 calc R U . . .
C25B C 0.5103(4) 0.4795(4) 0.7961(3) 0.0562(11) Uani 1 1 d . . . . .
C26B C 0.4264(7) 0.3693(7) 0.6318(4) 0.104(2) Uani 1 1 d . . . . .
H26D H 0.496714 0.348521 0.623413 0.156 Uiso 1 1 calc R U . . .
H26E H 0.387122 0.416486 0.594675 0.156 Uiso 1 1 calc R U . . .
H26F H 0.383527 0.303056 0.633892 0.156 Uiso 1 1 calc R U . . .
N11C N 0.4729(3) 0.2195(3) 0.8563(2) 0.0564(10) Uani 1 1 d . . . . .
C12C C 0.5136(4) 0.1637(4) 0.9143(3) 0.0571(11) Uani 1 1 d . . . . .
C13C C 0.4564(5) 0.1539(5) 0.9640(3) 0.0665(13) Uani 1 1 d . . . . .
H13C H 0.487000 0.115812 1.005243 0.080 Uiso 1 1 calc R U . . .
C14C C 0.3530(5) 0.2009(5) 0.9529(3) 0.0736(15) Uani 1 1 d . . . . .
H14C H 0.313003 0.195475 0.986795 0.088 Uiso 1 1 calc R U . . .
C15C C 0.3085(5) 0.2556(5) 0.8920(4) 0.0799(18) Uani 1 1 d . . . . .
H15C H 0.237181 0.285323 0.882781 0.096 Uiso 1 1 calc R U . . .
C16C C 0.3707(5) 0.2653(4) 0.8458(4) 0.0700(15) Uani 1 1 d . . . . .
H16C H 0.342463 0.305062 0.804976 0.084 Uiso 1 1 calc R U . . .
N21C N 0.6659(3) 0.1277(3) 0.8665(2) 0.0533(9) Uani 1 1 d . . . . .
N22C N 0.7605(3) 0.0740(3) 0.8843(2) 0.0619(11) Uani 1 1 d . . . . .
C23C C 0.7747(5) 0.0286(5) 0.9483(3) 0.0753(16) Uani 1 1 d . . . . .
H23C H 0.835664 -0.012992 0.971820 0.090 Uiso 1 1 calc R U . . .
C24C C 0.6864(4) 0.0537(5) 0.9716(3) 0.0661(14) Uani 1 1 d . . . . .
H24C H 0.672733 0.034411 1.014238 0.079 Uiso 1 1 calc R U . . .
C25C C 0.6196(4) 0.1145(4) 0.9191(2) 0.0564(12) Uani 1 1 d . . . . .
C26C C 0.8331(4) 0.0701(5) 0.8403(3) 0.0744(15) Uani 1 1 d . . . . .
H26G H 0.792934 0.047600 0.794528 0.112 Uiso 1 1 calc R U . . .
H26H H 0.891155 0.017090 0.858090 0.112 Uiso 1 1 calc R U . . .
H26I H 0.864814 0.142866 0.837992 0.112 Uiso 1 1 calc R U . . .
N11D N 0.510(3) 0.135(3) 0.7223(16) 0.043(6) Uani 0.202(8) 1 d D U P A 2
C12D C 0.560(2) 0.117(2) 0.6713(12) 0.044(5) Uani 0.202(8) 1 d D U P A 2
C13D C 0.518(3) 0.042(3) 0.6198(17) 0.061(8) Uani 0.202(8) 1 d D U P A 2
H13D H 0.552657 0.031153 0.583555 0.073 Uiso 0.202(8) 1 calc R U P A 2
C14D C 0.425(2) -0.017(2) 0.6220(13) 0.064(6) Uani 0.202(8) 1 d D U P A 2
H14D H 0.394696 -0.067686 0.587007 0.077 Uiso 0.202(8) 1 calc R U P A 2
C15D C 0.377(2) -0.001(2) 0.6747(12) 0.069(6) Uani 0.202(8) 1 d D U P A 2
H15D H 0.316170 -0.044075 0.678900 0.082 Uiso 0.202(8) 1 calc R U P A 2
C16D C 0.4180(19) 0.0796(19) 0.7212(12) 0.049(5) Uani 0.202(8) 1 d D U P A 2
H16D H 0.379526 0.096854 0.754699 0.059 Uiso 0.202(8) 1 calc R U P A 2
N21D N 0.692(2) 0.248(3) 0.7276(14) 0.045(6) Uani 0.202(8) 1 d D U P A 2
N22D N 0.7837(13) 0.2984(17) 0.7200(10) 0.054(5) Uani 0.202(8) 1 d D U P A 2
C23D C 0.803(3) 0.263(3) 0.6582(14) 0.056(7) Uani 0.202(8) 1 d D U P A 2
H23D H 0.858252 0.290145 0.637861 0.067 Uiso 0.202(8) 1 calc R U P A 2
C24D C 0.730(2) 0.184(3) 0.6326(13) 0.057(7) Uani 0.202(8) 1 d D U P A 2
H24D H 0.728103 0.139328 0.593860 0.068 Uiso 0.202(8) 1 calc R U P A 2
C25D C 0.6576(18) 0.181(2) 0.6749(11) 0.045(6) Uani 0.202(8) 1 d D U P A 2
C26D C 0.8449(19) 0.3743(18) 0.7685(12) 0.046(6) Uani 0.202(8) 1 d D U P A 2
H26J H 0.796757 0.409288 0.793429 0.069 Uiso 0.202(8) 1 calc R U P A 2
H26K H 0.876661 0.430511 0.744558 0.069 Uiso 0.202(8) 1 calc R U P A 2
H26L H 0.903105 0.335162 0.800549 0.069 Uiso 0.202(8) 1 calc R U P A 2
B11X B 0.5501(5) 0.2575(6) 0.4605(4) 0.088(2) Uani 1 1 d D U . . .
F12X F 0.5179(7) 0.2883(9) 0.5181(4) 0.165(4) Uani 0.761(12) 1 d D U P B 1
F13X F 0.6263(4) 0.1729(5) 0.4761(3) 0.0829(19) Uani 0.761(12) 1 d D U P B 1
F14X F 0.5973(7) 0.3506(6) 0.4402(5) 0.132(3) Uani 0.761(12) 1 d D U P B 1
F15X F 0.4659(6) 0.2248(5) 0.4091(5) 0.149(5) Uani 0.761(12) 1 d D U P B 1
F12Y F 0.6429(17) 0.206(2) 0.4913(18) 0.114(5) Uani 0.239(12) 1 d D . P B 2
F13Y F 0.4527(11) 0.2288(18) 0.4712(12) 0.114(5) Uani 0.239(12) 1 d D . P B 2
F14Y F 0.5312(18) 0.2450(17) 0.3893(7) 0.114(5) Uani 0.239(12) 1 d D . P B 2
F15Y F 0.5567(17) 0.3686(12) 0.4615(13) 0.114(5) Uani 0.239(12) 1 d D . P B 2
B21X B 0.3548(5) -0.1749(5) 0.8500(3) 0.0759(17) Uani 1 1 d D U . . .
F22X F 0.3570(8) -0.1809(5) 0.7840(2) 0.148(4) Uani 0.753(8) 1 d D U P C 1
F23X F 0.4290(5) -0.2439(4) 0.8885(3) 0.0895(18) Uani 0.753(8) 1 d D U P C 1
F24X F 0.2573(6) -0.2261(7) 0.8545(8) 0.218(6) Uani 0.753(8) 1 d D U P C 1
F25X F 0.3600(7) -0.0726(5) 0.8754(4) 0.115(3) Uani 0.753(8) 1 d D U P C 1
F22Y F 0.2914(11) -0.179(2) 0.7880(8) 0.097(4) Uani 0.247(8) 1 d D . P C 2
F23Y F 0.3405(13) -0.2471(12) 0.8946(8) 0.097(4) Uani 0.247(8) 1 d D . P C 2
F24Y F 0.4632(9) -0.1544(14) 0.8490(8) 0.097(4) Uani 0.247(8) 1 d D . P C 2
F25Y F 0.3248(17) -0.0737(17) 0.8666(18) 0.097(4) Uani 0.247(8) 1 d D . P C 2

loop_
_atom_site_aniso_label
_atom_site_aniso_U_11
_atom_site_aniso_U_22
_atom_site_aniso_U_33
_atom_site_aniso_U_23
_atom_site_aniso_U_13
_atom_site_aniso_U_12
Co1 0.0386(4) 0.0460(4) 0.0559(5) 0.0027(3) 0.0042(3) -0.0042(3)
N11A 0.044(4) 0.057(5) 0.056(4) 0.007(3) 0.004(3) 0.001(3)
C12A 0.046(4) 0.056(5) 0.059(4) 0.008(4) 0.000(4) 0.007(3)
C13A 0.059(6) 0.079(8) 0.065(5) 0.000(4) 0.013(4) -0.003(5)
C14A 0.052(4) 0.098(7) 0.071(5) 0.007(4) 0.016(4) 0.000(4)
C15A 0.049(4) 0.077(5) 0.079(5) 0.009(4) 0.009(3) -0.001(3)
C16A 0.048(4) 0.054(4) 0.072(5) -0.003(4) 0.010(4) -0.006(3)
N21A 0.052(5) 0.050(4) 0.058(5) 0.008(4) -0.002(3) -0.009(3)
N22A 0.064(4) 0.056(3) 0.071(4) 0.003(3) -0.006(3) -0.011(3)
C23A 0.085(8) 0.066(6) 0.068(5) -0.003(4) -0.011(5) -0.010(5)
C24A 0.073(6) 0.073(6) 0.061(4) -0.001(4) 0.001(4) 0.006(4)
C25A 0.058(6) 0.058(5) 0.049(3) 0.007(3) 0.003(4) 0.002(4)
C26A 0.081(6) 0.080(6) 0.090(6) 0.008(5) 0.005(5) -0.041(5)
N11B 0.051(2) 0.061(2) 0.062(2) 0.0005(19) 0.0078(17) -0.0094(18)
C12B 0.057(3) 0.056(3) 0.065(3) -0.005(2) 0.016(2) -0.011(2)
C13B 0.088(4) 0.061(3) 0.074(3) -0.004(3) 0.020(3) 0.000(3)
C14B 0.120(6) 0.096(5) 0.075(4) 0.001(4) 0.017(3) -0.015(4)
C15B 0.142(7) 0.102(6) 0.108(5) -0.003(4) 0.003(5) -0.019(5)
C16B 0.083(4) 0.115(5) 0.061(3) 0.012(3) -0.012(3) -0.042(4)
N21B 0.0430(19) 0.053(2) 0.057(2) 0.0045(17) 0.0025(16) -0.0033(16)
N22B 0.055(2) 0.076(3) 0.072(3) 0.009(2) -0.001(2) -0.003(2)
C23B 0.063(2) 0.081(3) 0.110(3) 0.026(3) 0.016(2) 0.010(2)
C24B 0.063(2) 0.081(3) 0.110(3) 0.026(3) 0.016(2) 0.010(2)
C25B 0.048(2) 0.050(2) 0.070(3) 0.000(2) 0.013(2) -0.0026(19)
C26B 0.102(5) 0.100(5) 0.094(4) 0.003(4) -0.008(4) -0.005(4)
N11C 0.046(2) 0.053(2) 0.071(3) 0.004(2) 0.0165(19) -0.0054(18)
C12C 0.060(3) 0.050(3) 0.060(3) 0.000(2) 0.012(2) -0.008(2)
C13C 0.073(3) 0.065(3) 0.063(3) -0.004(3) 0.020(3) -0.010(3)
C14C 0.081(4) 0.059(3) 0.085(4) -0.001(3) 0.028(3) 0.000(3)
C15C 0.061(3) 0.065(4) 0.118(5) 0.002(3) 0.030(4) 0.003(3)
C16C 0.053(3) 0.061(3) 0.097(4) -0.001(3) 0.023(3) -0.006(2)
N21C 0.046(2) 0.049(2) 0.059(2) -0.0005(18) -0.0004(17) 0.0011(16)
N22C 0.044(2) 0.060(2) 0.075(3) -0.005(2) 0.0027(19) 0.0036(18)
C23C 0.067(3) 0.078(4) 0.069(3) 0.012(3) -0.007(3) -0.006(3)
C24C 0.060(3) 0.073(4) 0.059(3) 0.008(3) 0.001(2) -0.006(3)
C25C 0.059(3) 0.052(3) 0.053(3) 0.002(2) 0.004(2) -0.011(2)
C26C 0.056(3) 0.080(4) 0.082(4) -0.007(3) 0.005(3) 0.007(3)
N11D 0.043(11) 0.040(12) 0.048(11) 0.000(9) 0.016(8) -0.004(8)
C12D 0.036(11) 0.054(13) 0.040(9) 0.002(8) 0.004(8) -0.005(8)
C13D 0.063(17) 0.067(15) 0.047(12) -0.012(11) 0.005(11) -0.014(12)
C14D 0.064(14) 0.056(15) 0.066(13) -0.010(11) 0.002(11) -0.009(10)
C15D 0.065(13) 0.061(13) 0.075(13) -0.014(11) 0.008(10) -0.021(11)
C16D 0.051(12) 0.037(11) 0.059(12) 0.004(9) 0.012(10) -0.015(9)
N21D 0.022(9) 0.056(13) 0.051(11) -0.006(9) -0.001(8) 0.004(7)
N22D 0.037(8) 0.060(11) 0.064(10) -0.011(8) 0.007(8) -0.008(7)
C23D 0.048(15) 0.060(14) 0.061(12) -0.004(10) 0.016(11) -0.016(11)
C24D 0.049(12) 0.067(16) 0.059(11) -0.013(10) 0.020(9) -0.014(11)
C25D 0.036(11) 0.056(13) 0.042(10) -0.004(8) 0.007(8) -0.006(8)
C26D 0.035(12) 0.040(12) 0.058(13) 0.003(9) 0.001(10) 0.000(8)
B11X 0.071(4) 0.107(6) 0.082(5) 0.019(4) 0.008(3) 0.004(3)
F12X 0.158(7) 0.239(9) 0.110(5) 0.053(6) 0.058(5) 0.106(7)
F13X 0.057(3) 0.120(5) 0.065(3) -0.001(3) 0.001(2) 0.004(3)
F14X 0.110(5) 0.114(5) 0.182(7) 0.007(4) 0.053(5) -0.011(4)
F15X 0.092(5) 0.090(4) 0.208(9) -0.018(4) -0.071(6) 0.009(3)
F12Y 0.062(6) 0.129(9) 0.126(11) 0.002(7) -0.025(6) -0.021(5)
F13Y 0.062(6) 0.129(9) 0.126(11) 0.002(7) -0.025(6) -0.021(5)
F14Y 0.062(6) 0.129(9) 0.126(11) 0.002(7) -0.025(6) -0.021(5)
F15Y 0.062(6) 0.129(9) 0.126(11) 0.002(7) -0.025(6) -0.021(5)
B21X 0.061(3) 0.084(4) 0.076(4) -0.013(3) 0.003(3) 0.020(3)
F22X 0.272(10) 0.088(4) 0.055(3) -0.006(3) -0.013(4) 0.062(6)
F23X 0.093(4) 0.094(4) 0.074(3) 0.009(2) 0.006(3) 0.026(3)
F24X 0.086(5) 0.152(7) 0.405(17) 0.040(9) 0.040(7) -0.020(4)
F25X 0.203(10) 0.063(3) 0.066(3) -0.008(2) 0.010(5) -0.009(4)
F22Y 0.048(5) 0.118(8) 0.115(7) -0.020(5) -0.001(4) 0.003(4)
F23Y 0.048(5) 0.118(8) 0.115(7) -0.020(5) -0.001(4) 0.003(4)
F24Y 0.048(5) 0.118(8) 0.115(7) -0.020(5) -0.001(4) 0.003(4)
F25Y 0.048(5) 0.118(8) 0.115(7) -0.020(5) -0.001(4) 0.003(4)

loop_
_atom_type_symbol
_atom_type_description
_atom_type_scat_dispersion_real
_atom_type_scat_dispersion_imag
_atom_type_scat_source
C C 0.0181 0.0091 'International Tables Vol C Tables 4.2.6.8 and 6.1.1.4'
H H 0.0000 0.0000 'International Tables Vol C Tables 4.2.6.8 and 6.1.1.4'
B B 0.0090 0.0039 'International Tables Vol C Tables 4.2.6.8 and 6.1.1.4'
Co Co -2.3653 3.6143 'International Tables Vol C Tables 4.2.6.8 and 6.1.1.4'
F F 0.0727 0.0534 'International Tables Vol C Tables 4.2.6.8 and 6.1.1.4'
N N 0.0311 0.0180 'International Tables Vol C Tables 4.2.6.8 and 6.1.1.4'

loop_
_geom_angle_atom_site_label_1
_geom_angle_atom_site_label_2
_geom_angle_atom_site_label_3
_geom_angle
_geom_angle_site_symmetry_1
_geom_angle_site_symmetry_3
_geom_angle_publ_flag
N11A Co1 N21A 78.0(3) . . ?
N11A Co1 N11B 97.1(2) . . ?
N11A Co1 N21B 91.3(3) . . ?
N11A Co1 N11C 175.3(3) . . ?
N11A Co1 N21C 98.5(3) . . ?
N21A Co1 N11B 171.7(3) . . ?
N21A Co1 N21B 97.3(3) . . ?
N21A Co1 N11C 102.5(2) . . ?
N21A Co1 N21C 96.8(3) . . ?
N21B Co1 N11B 75.95(16) . . ?
N21B Co1 N11C 93.25(16) . . ?
N21B Co1 N21C 164.21(16) . . ?
N21B Co1 N11D 98.9(14) . . ?
N21B Co1 N21D 92.7(11) . . ?
N11C Co1 N11B 82.90(16) . . ?
N21C Co1 N11B 90.54(16) . . ?
N21C Co1 N11C 76.75(16) . . ?
N21C Co1 N11D 93.4(14) . . ?
N21C Co1 N21D 99.6(11) . . ?
N11D Co1 N11B 171.3(9) . . ?
N11D Co1 N11C 90.5(6) . . ?
N11D Co1 N21D 77.5(8) . . ?
N21D Co1 N11B 109.5(6) . . ?
N21D Co1 N11C 167.2(6) . . ?
C12A N11A Co1 114.6(5) . . ?
C16A N11A Co1 127.0(6) . . ?
C16A N11A C12A 118.1(7) . . ?
N11A C12A C13A 121.5(7) . . ?
N11A C12A C25A 115.1(7) . . ?
C13A C12A C25A 123.4(8) . . ?
C12A C13A H13A 121.0 . . ?
C12A C13A C14A 118.0(8) . . ?
C14A C13A H13A 121.0 . . ?
C13A C14A H14A 119.8 . . ?
C15A C14A C13A 120.4(8) . . ?
C15A C14A H14A 119.8 . . ?
C14A C15A H15A 120.8 . . ?
C16A C15A C14A 118.4(7) . . ?
C16A C15A H15A 120.8 . . ?
N11A C16A C15A 123.5(8) . . ?
N11A C16A H16A 118.3 . . ?
C15A C16A H16A 118.3 . . ?
N22A N21A Co1 138.5(6) . . ?
N22A N21A C25A 107.4(7) . . ?
C25A N21A Co1 113.8(5) . . ?
N21A N22A C23A 108.8(8) . . ?
N21A N22A C26A 123.1(7) . . ?
C23A N22A C26A 128.0(7) . . ?
N22A C23A H23A 126.1 . . ?
C24A C23A N22A 107.8(8) . . ?
C24A C23A H23A 126.1 . . ?
C23A C24A H24A 127.1 . . ?
C23A C24A C25A 105.8(8) . . ?
C25A C24A H24A 127.1 . . ?
N21A C25A C12A 118.0(7) . . ?
N21A C25A C24A 110.1(7) . . ?
C24A C25A C12A 131.9(8) . . ?
N22A C26A H26A 109.5 . . ?
N22A C26A H26B 109.5 . . ?
N22A C26A H26C 109.5 . . ?
H26A C26A H26B 109.5 . . ?
H26A C26A H26C 109.5 . . ?
H26B C26A H26C 109.5 . . ?
C12B N11B Co1 111.9(3) . . ?
C12B N11B C16B 115.7(5) . . ?
C16B N11B Co1 128.2(5) . . ?
N11B C12B C13B 118.9(5) . . ?
N11B C12B C25B 115.5(4) . . ?
C13B C12B C25B 125.7(5) . . ?
C12B C13B H13B 122.0 . . ?
C14B C13B C12B 115.9(6) . . ?
C14B C13B H13B 122.0 . . ?
C13B C14B H14B 117.3 . . ?
C13B C14B C15B 125.4(8) . . ?
C15B C14B H14B 117.3 . . ?
C14B C15B H15B 124.2 . . ?
C16B C15B C14B 111.6(9) . . ?
C16B C15B H15B 124.2 . . ?
N11B C16B H16B 113.8 . . ?
C15B C16B N11B 132.5(9) . . ?
C15B C16B H16B 113.8 . . ?
N22B N21B Co1 136.7(3) . . ?
C25B N21B Co1 115.2(3) . . ?
C25B N21B N22B 107.7(4) . . ?
N21B N22B C23B 109.2(5) . . ?
N21B N22B C26B 127.6(5) . . ?
C26B N22B C23B 122.7(5) . . ?
N22B C23B H23B 127.4 . . ?
N22B C23B C24B 105.2(5) . . ?
C24B C23B H23B 127.4 . . ?
C23B C24B H24B 128.6 . . ?
C25B C24B C23B 102.7(6) . . ?
C25B C24B H24B 128.6 . . ?
N21B C25B C12B 116.5(4) . . ?
N21B C25B C24B 115.1(5) . . ?
C24B C25B C12B 128.3(5) . . ?
N22B C26B H26D 109.5 . . ?
N22B C26B H26E 109.5 . . ?
N22B C26B H26F 109.5 . . ?
H26D C26B H26E 109.5 . . ?
H26D C26B H26F 109.5 . . ?
H26E C26B H26F 109.5 . . ?
C12C N11C Co1 114.1(3) . . ?
C12C N11C C16C 119.0(5) . . ?
C16C N11C Co1 126.0(4) . . ?
N11C C12C C13C 121.4(5) . . ?
N11C C12C C25C 114.7(4) . . ?
C13C C12C C25C 123.9(5) . . ?
C12C C13C H13C 120.5 . . ?
C12C C13C C14C 119.0(5) . . ?
C14C C13C H13C 120.5 . . ?
C13C C14C H14C 120.0 . . ?
C15C C14C C13C 120.0(6) . . ?
C15C C14C H14C 120.0 . . ?
C14C C15C H15C 121.0 . . ?
C16C C15C C14C 118.0(6) . . ?
C16C C15C H15C 121.0 . . ?
N11C C16C H16C 118.7 . . ?
C15C C16C N11C 122.6(6) . . ?
C15C C16C H16C 118.7 . . ?
N22C N21C Co1 139.6(3) . . ?
N22C N21C C25C 105.4(4) . . ?
C25C N21C Co1 112.8(3) . . ?
N21C N22C C23C 110.6(4) . . ?
N21C N22C C26C 121.4(4) . . ?
C23C N22C C26C 128.0(5) . . ?
N22C C23C H23C 126.0 . . ?
C24C C23C N22C 107.9(5) . . ?
C24C C23C H23C 126.0 . . ?
C23C C24C H24C 127.7 . . ?
C23C C24C C25C 104.7(5) . . ?
C25C C24C H24C 127.7 . . ?
N21C C25C C12C 118.3(4) . . ?
N21C C25C C24C 111.4(5) . . ?
C24C C25C C12C 130.3(5) . . ?
N22C C26C H26G 109.5 . . ?
N22C C26C H26H 109.5 . . ?
N22C C26C H26I 109.5 . . ?
H26G C26C H26H 109.5 . . ?
H26G C26C H26I 109.5 . . ?
H26H C26C H26I 109.5 . . ?
C12D N11D Co1 114.7(12) . . ?
C16D N11D Co1 127.1(15) . . ?
C16D N11D C12D 118.2(17) . . ?
N11D C12D C13D 120.8(17) . . ?
N11D C12D C25D 115.4(16) . . ?
C13D C12D C25D 123.7(18) . . ?
C12D C13D H13D 120.5 . . ?
C12D C13D C14D 119(2) . . ?
C14D C13D H13D 120.5 . . ?
C13D C14D H14D 120.0 . . ?
C15D C14D C13D 120(2) . . ?
C15D C14D H14D 120.0 . . ?
C14D C15D H15D 121.1 . . ?
C14D C15D C16D 117.8(19) . . ?
C16D C15D H15D 121.1 . . ?
N11D C16D C15D 124(2) . . ?
N11D C16D H16D 118.1 . . ?
C15D C16D H16D 118.1 . . ?
N22D N21D Co1 138.3(14) . . ?
C25D N21D Co1 113.5(11) . . ?
C25D N21D N22D 108.2(15) . . ?
N21D N22D C23D 107.9(16) . . ?
N21D N22D C26D 123.4(18) . . ?
C23D N22D C26D 128.7(18) . . ?
N22D C23D H23D 126.1 . . ?
C24D C23D N22D 107.8(18) . . ?
C24D C23D H23D 126.1 . . ?
C23D C24D H24D 127.0 . . ?
C23D C24D C25D 106.0(17) . . ?
C25D C24D H24D 127.0 . . ?
N21D C25D C12D 118.9(16) . . ?
N21D C25D C24D 109.6(15) . . ?
C24D C25D C12D 131.5(17) . . ?
N22D C26D H26J 109.5 . . ?
N22D C26D H26K 109.5 . . ?
N22D C26D H26L 109.5 . . ?
H26J C26D H26K 109.5 . . ?
H26J C26D H26L 109.5 . . ?
H26K C26D H26L 109.5 . . ?
F12X B11X F13X 110.0(6) . . ?
F12X B11X F14X 105.3(7) . . ?
F14X B11X F13X 110.2(6) . . ?
F15X B11X F12X 112.9(8) . . ?
F15X B11X F13X 109.1(6) . . ?
F15X B11X F14X 109.1(7) . . ?
F12Y B11X F13Y 122.3(19) . . ?
F12Y B11X F14Y 109.5(18) . . ?
F12Y B11X F15Y 114.6(16) . . ?
F13Y B11X F14Y 101.7(13) . . ?
F13Y B11X F15Y 108.1(15) . . ?
F15Y B11X F14Y 96.8(15) . . ?
F22X B21X F23X 111.0(5) . . ?
F22X B21X F24X 105.8(8) . . ?
F22X B21X F25X 114.8(7) . . ?
F23X B21X F24X 100.6(7) . . ?
F25X B21X F23X 113.1(6) . . ?
F25X B21X F24X 110.3(7) . . ?
F22Y B21X F24Y 111.6(11) . . ?
F22Y B21X F25Y 97.5(17) . . ?
F23Y B21X F22Y 118.4(13) . . ?
F23Y B21X F24Y 115.6(11) . . ?
F23Y B21X F25Y 110.2(19) . . ?
F25Y B21X F24Y 100.2(14) . . ?

loop_
_geom_bond_atom_site_label_1
_geom_bond_atom_site_label_2
_geom_bond_distance
_geom_bond_site_symmetry_2
_geom_bond_publ_flag
Co1 N11A 2.117(7) . ?
Co1 N21A 2.119(8) . ?
Co1 N11B 2.202(4) . ?
Co1 N21B 2.122(4) . ?
Co1 N11C 2.146(4) . ?
Co1 N21C 2.127(4) . ?
Co1 N11D 2.135(18) . ?
Co1 N21D 2.145(17) . ?
N11A C12A 1.360(10) . ?
N11A C16A 1.334(10) . ?
C12A C13A 1.386(12) . ?
C12A C25A 1.457(11) . ?
C13A H13A 0.9500 . ?
C13A C14A 1.386(12) . ?
C14A H14A 0.9500 . ?
C14A C15A 1.364(11) . ?
C15A H15A 0.9500 . ?
C15A C16A 1.362(10) . ?
C16A H16A 0.9500 . ?
N21A N22A 1.337(8) . ?
N21A C25A 1.340(10) . ?
N22A C23A 1.398(11) . ?
N22A C26A 1.437(11) . ?
C23A H23A 0.9500 . ?
C23A C24A 1.350(12) . ?
C24A H24A 0.9500 . ?
C24A C25A 1.396(10) . ?
C26A H26A 0.9800 . ?
C26A H26B 0.9800 . ?
C26A H26C 0.9800 . ?
N11B C12B 1.338(7) . ?
N11B C16B 1.344(7) . ?
C12B C13B 1.386(7) . ?
C12B C25B 1.476(7) . ?
C13B H13B 0.9500 . ?
C13B C14B 1.356(9) . ?
C14B H14B 0.9500 . ?
C14B C15B 1.361(12) . ?
C15B H15B 0.9500 . ?
C15B C16B 1.201(10) . ?
C16B H16B 0.9500 . ?
N21B N22B 1.345(6) . ?
N21B C25B 1.343(6) . ?
N22B C23B 1.464(8) . ?
N22B C26B 1.368(8) . ?
C23B H23B 0.9500 . ?
C23B C24B 1.481(9) . ?
C24B H24B 0.9500 . ?
C24B C25B 1.384(8) . ?
C26B H26D 0.9800 . ?
C26B H26E 0.9800 . ?
C26B H26F 0.9800 . ?
N11C C12C 1.345(6) . ?
N11C C16C 1.379(7) . ?
C12C C13C 1.382(7) . ?
C12C C25C 1.453(7) . ?
C13C H13C 0.9500 . ?
C13C C14C 1.398(8) . ?
C14C H14C 0.9500 . ?
C14C C15C 1.394(9) . ?
C15C H15C 0.9500 . ?
C15C C16C 1.366(9) . ?
C16C H16C 0.9500 . ?
N21C N22C 1.336(5) . ?
N21C C25C 1.343(6) . ?
N22C C23C 1.379(7) . ?
N22C C26C 1.429(7) . ?
C23C H23C 0.9500 . ?
C23C C24C 1.352(8) . ?
C24C H24C 0.9500 . ?
C24C C25C 1.399(7) . ?
C26C H26G 0.9800 . ?
C26C H26H 0.9800 . ?
C26C H26I 0.9800 . ?
N11D C12D 1.358(19) . ?
N11D C16D 1.339(19) . ?
C12D C13D 1.39(2) . ?
C12D C25D 1.451(19) . ?
C13D H13D 0.9500 . ?
C13D C14D 1.40(2) . ?
C14D H14D 0.9500 . ?
C14D C15D 1.36(2) . ?
C15D H15D 0.9500 . ?
C15D C16D 1.372(19) . ?
C16D H16D 0.9500 . ?
N21D N22D 1.352(17) . ?
N21D C25D 1.330(19) . ?
N22D C23D 1.40(2) . ?
N22D C26D 1.431(18) . ?
C23D H23D 0.9500 . ?
C23D C24D 1.35(2) . ?
C24D H24D 0.9500 . ?
C24D C25D 1.401(19) . ?
C26D H26J 0.9800 . ?
C26D H26K 0.9800 . ?
C26D H26L 0.9800 . ?
B11X F12X 1.378(8) . ?
B11X F13X 1.395(8) . ?
B11X F14X 1.392(8) . ?
B11X F15X 1.356(8) . ?
B11X F12Y 1.347(14) . ?
B11X F13Y 1.351(13) . ?
B11X F14Y 1.409(14) . ?
B11X F15Y 1.357(14) . ?
B21X F22X 1.344(7) . ?
B21X F23X 1.357(7) . ?
B21X F24X 1.409(8) . ?
B21X F25X 1.344(8) . ?
B21X F22Y 1.316(13) . ?
B21X F23Y 1.305(13) . ?
B21X F24Y 1.401(11) . ?
B21X F25Y 1.358(14) . ?

loop_
_geom_torsion_atom_site_label_1
_geom_torsion_atom_site_label_2
_geom_torsion_atom_site_label_3
_geom_torsion_atom_site_label_4
_geom_torsion
_geom_torsion_site_symmetry_1
_geom_torsion_site_symmetry_2
_geom_torsion_site_symmetry_3
_geom_torsion_site_symmetry_4
_geom_torsion_publ_flag
Co1 N11A C12A C13A 173.1(6) . . . . ?
Co1 N11A C12A C25A -7.0(9) . . . . ?
Co1 N11A C16A C15A -174.2(6) . . . . ?
Co1 N21A N22A C23A -174.5(10) . . . . ?
Co1 N21A N22A C26A 8.6(16) . . . . ?
Co1 N21A C25A C12A -3.8(11) . . . . ?
Co1 N21A C25A C24A 176.2(6) . . . . ?
Co1 N11B C12B C13B 157.4(4) . . . . ?
Co1 N11B C12B C25B -22.8(5) . . . . ?
Co1 N11B C16B C15B -154.4(8) . . . . ?
Co1 N21B N22B C23B 172.0(4) . . . . ?
Co1 N21B N22B C26B -15.2(9) . . . . ?
Co1 N21B C25B C12B 6.7(5) . . . . ?
Co1 N21B C25B C24B -174.4(4) . . . . ?
Co1 N11C C12C C13C 168.0(4) . . . . ?
Co1 N11C C12C C25C -12.8(5) . . . . ?
Co1 N11C C16C C15C -168.9(4) . . . . ?
Co1 N21C N22C C23C 160.0(4) . . . . ?
Co1 N21C N22C C26C -19.0(7) . . . . ?
Co1 N21C C25C C12C 13.9(5) . . . . ?
Co1 N21C C25C C24C -165.5(3) . . . . ?
Co1 N11D C12D C13D 179(3) . . . . ?
Co1 N11D C12D C25D -1(5) . . . . ?
Co1 N11D C16D C15D -174(3) . . . . ?
Co1 N21D N22D C23D -175(4) . . . . ?
Co1 N21D N22D C26D 4(6) . . . . ?
Co1 N21D C25D C12D -2(5) . . . . ?
Co1 N21D C25D C24D -180(2) . . . . ?
N11A C12A C13A C14A 1.8(12) . . . . ?
N11A C12A C25A N21A 7.3(11) . . . . ?
N11A C12A C25A C24A -172.7(9) . . . . ?
C12A N11A C16A C15A -0.1(13) . . . . ?
C12A C13A C14A C15A 0.0(13) . . . . ?
C13A C12A C25A N21A -172.8(9) . . . . ?
C13A C12A C25A C24A 7.2(13) . . . . ?
C13A C14A C15A C16A -1.7(12) . . . . ?
C14A C15A C16A N11A 1.8(12) . . . . ?
C16A N11A C12A C13A -1.7(13) . . . . ?
C16A N11A C12A C25A 178.2(8) . . . . ?
N21A N22A C23A C24A 0.4(10) . . . . ?
N22A N21A C25A C12A -179.3(7) . . . . ?
N22A N21A C25A C24A 0.6(11) . . . . ?
N22A C23A C24A C25A 0.0(9) . . . . ?
C23A C24A C25A C12A 179.6(8) . . . . ?
C23A C24A C25A N21A -0.4(10) . . . . ?
C25A C12A C13A C14A -178.1(7) . . . . ?
C25A N21A N22A C23A -0.7(11) . . . . ?
C25A N21A N22A C26A -177.5(8) . . . . ?
C26A N22A C23A C24A 177.1(8) . . . . ?
N11B C12B C13B C14B 0.8(8) . . . . ?
N11B C12B C25B N21B 11.6(6) . . . . ?
N11B C12B C25B C24B -167.2(5) . . . . ?
C12B N11B C16B C15B 0.4(11) . . . . ?
C12B C13B C14B C15B 0.9(11) . . . . ?
C13B C12B C25B N21B -168.6(5) . . . . ?
C13B C12B C25B C24B 12.6(8) . . . . ?
C13B C14B C15B C16B -1.9(13) . . . . ?
C14B C15B C16B N11B 1.2(14) . . . . ?
C16B N11B C12B C13B -1.5(7) . . . . ?
C16B N11B C12B C25B 178.3(4) . . . . ?
N21B N22B C23B C24B 0.7(6) . . . . ?
N22B N21B C25B C12B -179.1(4) . . . . ?
N22B N21B C25B C24B -0.1(6) . . . . ?
N22B C23B C24B C25B -0.7(6) . . . . ?
C23B C24B C25B C12B 179.3(5) . . . . ?
C23B C24B C25B N21B 0.5(6) . . . . ?
C25B C12B C13B C14B -178.9(5) . . . . ?
C25B N21B N22B C23B -0.4(5) . . . . ?
C25B N21B N22B C26B 172.4(6) . . . . ?
C26B N22B C23B C24B -172.5(6) . . . . ?
N11C C12C C13C C14C 1.7(8) . . . . ?
N11C C12C C25C N21C -0.7(6) . . . . ?
N11C C12C C25C C24C 178.4(5) . . . . ?
C12C N11C C16C C15C -0.4(8) . . . . ?
C12C C13C C14C C15C 0.6(9) . . . . ?
C13C C12C C25C N21C 178.4(5) . . . . ?
C13C C12C C25C C24C -2.4(9) . . . . ?
C13C C14C C15C C16C -2.7(9) . . . . ?
C14C C15C C16C N11C 2.6(9) . . . . ?
C16C N11C C12C C13C -1.8(7) . . . . ?
C16C N11C C12C C25C 177.4(4) . . . . ?
N21C N22C C23C C24C 0.3(6) . . . . ?
N22C N21C C25C C12C -179.4(4) . . . . ?
N22C N21C C25C C24C 1.2(5) . . . . ?
N22C C23C C24C C25C 0.5(6) . . . . ?
C23C C24C C25C C12C 179.7(5) . . . . ?
C23C C24C C25C N21C -1.1(6) . . . . ?
C25C C12C C13C C14C -177.4(5) . . . . ?
C25C N21C N22C C23C -0.9(5) . . . . ?
C25C N21C N22C C26C -179.9(4) . . . . ?
C26C N22C C23C C24C 179.2(5) . . . . ?
N11D C12D C13D C14D -2(7) . . . . ?
N11D C12D C25D N21D 2(5) . . . . ?
N11D C12D C25D C24D 179(4) . . . . ?
C12D N11D C16D C15D 5(6) . . . . ?
C12D C13D C14D C15D -1(7) . . . . ?
C13D C12D C25D N21D -178(4) . . . . ?
C13D C12D C25D C24D -1(7) . . . . ?
C13D C14D C15D C16D 5(5) . . . . ?
C14D C15D C16D N11D -7(5) . . . . ?
C16D N11D C12D C13D -1(7) . . . . ?
C16D N11D C12D C25D 179(4) . . . . ?
N21D N22D C23D C24D -6(4) . . . . ?
N22D N21D C25D C12D 180(3) . . . . ?
N22D N21D C25D C24D 2(4) . . . . ?
N22D C23D C24D C25D 7(4) . . . . ?
C23D C24D C25D C12D 177(4) . . . . ?
C23D C24D C25D N21D -6(4) . . . . ?
C25D C12D C13D C14D 179(4) . . . . ?
C25D N21D N22D C23D 3(4) . . . . ?
C25D N21D N22D C26D -178(3) . . . . ?
C26D N22D C23D C24D 175(3) . . . . ?
